data_2311725
loop_
_publ_author_name
'Binns, Jack'
'McIntyre, Garry J.'
'Barreda-Arg\"ueso, Jos\'e A'
'Gonz\'alez, Jes\'us'
'Aguado, Fernando'
'Rodr\'iguez, Fernando'
'Valiente, Rafael'
'Parsons, Simon'

_publ_section_title
;
 Phase transition sequences in tetramethylammonium tetrachlorometallates
 by X-ray diffraction and spectroscopic measurements.
;
_journal_issue 'Pt 5'
_journal_name_full 'Acta crystallographica Section B, Structural science, crystal engineering and materials'
_journal_page_first 844
_journal_page_last 855
_journal_paper_doi 10.1107/S2052520617006412
_journal_volume 73
_journal_year 2017
_chemical_formula_moiety 'C4 H12 Cl4 Ga1 N1'
_chemical_formula_sum 'C4 H12 Cl4 Ga N'
_chemical_formula_weight 285.68
_chemical_name_systematic 'tetramethylammonium tetrachlorogallate'
_space_group_IT_number 57
_space_group_name_Hall '-P 2a 2ab'
_space_group_name_H-M_alt 'P b m a'
_symmetry_cell_setting orthorhombic
_symmetry_space_group_name_Hall '-P 2a 2ab'
_symmetry_space_group_name_H-M 'P b m a'
_atom_sites_solution_hydrogens difmap
_atom_sites_solution_primary direct
_audit_creation_date 15-10-06
_audit_creation_method CRYSTALS_ver_14.40
_cell_angle_alpha 90
_cell_angle_beta 90
_cell_angle_gamma 90
_cell_formula_units_Z 4
_cell_length_a 12.8303(4)
_cell_length_b 14.0961(4)
_cell_length_c 6.3359(2)
_cell_measurement_reflns_used 3
_cell_measurement_temperature 180
_cell_measurement_theta_max 0
_cell_measurement_theta_min 29
_cell_volume 1145.89(6)
_computing_cell_refinement 'CrysAlis, (Oxford Diffraction, 2002)'
_computing_data_collection 'SuperNova, (Oxford Diffraction, 2010)'
_computing_data_reduction 'CrysAlis, (Oxford Diffraction, 2002)'
_computing_molecular_graphics 'CAMERON (Watkin et al., 1996)'
_computing_publication_material 'CRYSTALS (Betteridge et al., 2003)'
_computing_structure_refinement 'CRYSTALS (Betteridge et al., 2003)'
_computing_structure_solution 'SIR92 (Altomare et al., 1994)'
_diffrn_ambient_temperature 180
_diffrn_measured_fraction_theta_full 0.994
_diffrn_measured_fraction_theta_max 0.994
_diffrn_measurement_device Area
_diffrn_measurement_device_type 'Oxford Diffraction SuperNova'
_diffrn_measurement_method \w/2\q
_diffrn_radiation_monochromator graphite
_diffrn_radiation_type 'Mo K\a'
_diffrn_radiation_wavelength 0.71073
_diffrn_reflns_av_R_equivalents 0.041
_diffrn_reflns_limit_h_max 15
_diffrn_reflns_limit_h_min -15
_diffrn_reflns_limit_k_max 16
_diffrn_reflns_limit_k_min -16
_diffrn_reflns_limit_l_max 7
_diffrn_reflns_limit_l_min -7
_diffrn_reflns_number 14938
_diffrn_reflns_theta_full 25.017
_diffrn_reflns_theta_max 25.017
_diffrn_reflns_theta_min 3.215
_diffrn_standards_number 0
_exptl_absorpt_coefficient_mu 3.276
_exptl_absorpt_correction_T_max 0.72
_exptl_absorpt_correction_T_min 0.58
_exptl_absorpt_correction_type multi-scan
_exptl_absorpt_process_details 'CrysAlis, (Oxford Diffraction, 2002)'
_exptl_crystal_colour colourless
_exptl_crystal_density_diffrn 1.656
_exptl_crystal_density_method 'not measured'
_exptl_crystal_description block
_exptl_crystal_F_000 568
_exptl_crystal_size_max 0.200
_exptl_crystal_size_mid 0.120
_exptl_crystal_size_min 0.100
_refine_diff_density_max 1.02
_refine_diff_density_min -0.79
_refine_ls_extinction_method None
_refine_ls_goodness_of_fit_ref 0.9773
_refine_ls_hydrogen_treatment constr
_refine_ls_matrix_type full
_refine_ls_number_parameters 51
_refine_ls_number_reflns 1053
_refine_ls_number_restraints 22
_refine_ls_R_factor_all 0.0414
_refine_ls_R_factor_gt 0.0399
_refine_ls_shift/su_max 0.0001493
_refine_ls_shift/su_mean 0.0000097
_refine_ls_structure_factor_coef Fsqd
_refine_ls_weighting_details
;
 Method, part 1, Chebychev polynomial, (Watkin, 1994, Prince, 1982) 
 [weight] = 1.0/[A~0~*T~0~(x)+A~1~*T~1~(x) ... +A~n-1~]*T~n-1~(x)] 
 where A~i~ are the Chebychev coefficients listed below and x= Fcalc/Fmax 
 Method = Robust Weighting (Prince, 1982) 
 W = [weight] * [1-(deltaF/6*sigmaF)^2^]^2^ 
 A~i~ are: 
 4.93 7.00 3.25 0.797 
;
_refine_ls_weighting_scheme calc
_refine_ls_wR_factor_all 0.0914
_refine_ls_wR_factor_gt 0.0912
_refine_ls_wR_factor_ref 0.0914
_reflns_limit_h_max 15
_reflns_limit_h_min 0
_reflns_limit_k_max 16
_reflns_limit_k_min 0
_reflns_limit_l_max 7
_reflns_limit_l_min 0
_reflns_number_gt 1019
_reflns_number_total 1058
_reflns_threshold_expression I>2.0\s(I)
_oxford_diffrn_Wilson_B_factor 0.00
_oxford_diffrn_Wilson_scale 0.00
_oxford_refine_ls_r_factor_ref 0.0414
_oxford_refine_ls_scale 0.14544(12)
_oxford_reflns_number_all 1053
_oxford_reflns_threshold_expression_ref I>0.0\s(I)
_oxford_structure_analysis_title 'TCG in Pcmb at 180 K'
_cod_data_source_file fx5008sup1.cif
_cod_data_source_block tcg_180
_cod_original_sg_symbol_H-M 'P b m a '
_cod_original_formula_sum 'C4 H12 Cl4 Ga1 N1'
_cod_database_code 2311725

loop_
_symmetry_equiv_pos_as_xyz
x,y,z
-x,-y,-z
-x+1/2,y+1/2,z
x+1/2,-y+1/2,-z
x,-y+1/2,z
-x,y+1/2,-z
-x+1/2,-y,z
x+1/2,y,-z

loop_
_atom_site_label
_atom_site_type_symbol
_atom_site_fract_x
_atom_site_fract_y
_atom_site_fract_z
_atom_site_U_iso_or_equiv
_atom_site_occupancy
_atom_site_adp_type
_atom_site_refinement_flags_posn
_atom_site_refinement_flags_adp
Ga1 Ga -0.03725(5) 0.2500 0.17000(10) 0.0227 1.0000 Uani S T
Cl3 Cl 0.02401(9) 0.37808(7) 0.02856(18) 0.0353 1.0000 Uani . .
Cl2 Cl 0.00132(16) 0.2500 0.5035(3) 0.0412 1.0000 Uani S T
Cl1 Cl -0.20601(12) 0.2500 0.1351(3) 0.0428 1.0000 Uani S T
N1 N 0.2500 0.0000 0.4546(8) 0.0254 1.0000 Uani S TU
C1 C 0.1608(5) 0.0306(4) 0.5853(10) 0.0558 1.0000 Uani . U
C2 C 0.2832(4) 0.0810(4) 0.3176(9) 0.0523 1.0000 Uani . U
H11 H 0.1050 0.0497 0.4963 0.0669 1.0000 Uiso R .
H12 H 0.1812 0.0823 0.6719 0.0669 1.0000 Uiso R .
H13 H 0.1387 -0.0207 0.6719 0.0669 1.0000 Uiso R .
H21 H 0.3406 0.0620 0.2329 0.0628 1.0000 Uiso R .
H22 H 0.3032 0.1331 0.4037 0.0628 1.0000 Uiso R .
H23 H 0.2269 0.0993 0.2292 0.0628 1.0000 Uiso R .

loop_
_atom_site_aniso_label
_atom_site_aniso_U_11
_atom_site_aniso_U_22
_atom_site_aniso_U_33
_atom_site_aniso_U_23
_atom_site_aniso_U_13
_atom_site_aniso_U_12
Ga1 0.0260(3) 0.0177(3) 0.0245(3) 0.0000 -0.0009(3) 0.0000
Cl3 0.0436(7) 0.0224(5) 0.0399(6) 0.0071(5) -0.0004(5) -0.0064(4)
Cl2 0.0547(9) 0.0439(9) 0.0249(8) 0.0000 -0.0050(7) 0.0000
Cl1 0.0258(7) 0.0420(9) 0.0607(11) 0.0000 -0.0013(8) 0.0000
N1 0.025(2) 0.021(2) 0.031(2) 0.0000 0.0000 -0.0020(19)
C1 0.058(3) 0.048(3) 0.061(3) -0.001(2) 0.029(3) 0.009(2)
C2 0.054(3) 0.051(3) 0.052(3) 0.022(2) -0.003(2) -0.020(2)

loop_
_atom_type_symbol
_atom_type_scat_dispersion_real
_atom_type_scat_dispersion_imag
_atom_type_scat_Cromer_Mann_a1
_atom_type_scat_Cromer_Mann_b1
_atom_type_scat_Cromer_Mann_a2
_atom_type_scat_Cromer_Mann_b2
_atom_type_scat_Cromer_Mann_a3
_atom_type_scat_Cromer_Mann_b3
_atom_type_scat_Cromer_Mann_a4
_atom_type_scat_Cromer_Mann_b4
_atom_type_scat_Cromer_Mann_c
_atom_type_scat_source
C 0.0033 0.0016 2.3100 20.8439 1.0200 10.2075 1.5886 0.5687 0.8650 51.6512 0.2156 'International Tables Vol C 4.2.6.8 and 6.1.1.4'
H 0.0000 0.0000 0.4930 10.5109 0.3229 26.1257 0.1402 3.1424 0.0408 57.7998 0.0030 'International Tables Vol C 4.2.6.8 and 6.1.1.4'
N 0.0061 0.0033 12.2126 0.0057 3.1322 9.8933 2.0125 28.9975 1.1663 0.5826 -11.5290 'International Tables Vol C 4.2.6.8 and 6.1.1.4'
Cl 0.1484 0.1585 11.4604 0.0104 7.1964 1.1662 6.2556 18.5194 1.6455 47.7784 -9.5574 'International Tables Vol C 4.2.6.8 and 6.1.1.4'
Ga 0.2307 1.6083 15.2354 3.0669 6.7006 0.2412 4.3591 10.7805 2.9623 61.4135 1.7189 'International Tables Vol C 4.2.6.8 and 6.1.1.4'

loop_
_geom_angle_atom_site_label_1
_geom_angle_site_symmetry_1
_geom_angle_atom_site_label_2
_geom_angle_atom_site_label_3
_geom_angle_site_symmetry_3
_geom_angle
_geom_angle_publ_flag
Cl3 5_555 Ga1 Cl3 . 113.13(7) yes
Cl3 5_555 Ga1 Cl2 . 108.69(4) yes
Cl3 . Ga1 Cl2 . 108.69(4) yes
Cl3 5_555 Ga1 Cl1 . 108.62(4) yes
Cl3 . Ga1 Cl1 . 108.62(4) yes
Cl2 . Ga1 Cl1 . 109.02(8) yes
C2 7_555 N1 C1 7_555 108.9(3) yes
C2 7_555 N1 C1 . 109.1(3) yes
C1 7_555 N1 C1 . 111.8(6) yes
C2 7_555 N1 C2 . 109.1(5) yes
C1 7_555 N1 C2 . 109.1(3) yes
C1 . N1 C2 . 108.9(3) yes
N1 . C1 H11 . 109.5 no
N1 . C1 H12 . 109.5 no
H11 . C1 H12 . 109.5 no
N1 . C1 H13 . 109.5 no
H11 . C1 H13 . 109.5 no
H12 . C1 H13 . 109.5 no
N1 . C2 H21 . 109.5 no
N1 . C2 H22 . 109.5 no
H21 . C2 H22 . 109.5 no
N1 . C2 H23 . 109.5 no
H21 . C2 H23 . 109.5 no
H22 . C2 H23 . 109.5 no

loop_
_geom_bond_atom_site_label_1
_geom_bond_atom_site_label_2
_geom_bond_site_symmetry_2
_geom_bond_distance
_geom_bond_publ_flag
Ga1 Cl3 5_555 2.1634(11) yes
Ga1 Cl3 . 2.1634(11) yes
Ga1 Cl2 . 2.1700(18) yes
Ga1 Cl1 . 2.1765(17) yes
N1 C2 7_555 1.496(5) yes
N1 C1 7_555 1.477(5) yes
N1 C1 . 1.477(5) yes
N1 C2 . 1.496(5) yes
C1 H11 . 0.950 no
C1 H12 . 0.950 no
C1 H13 . 0.950 no
C2 H21 . 0.950 no
C2 H22 . 0.950 no
C2 H23 . 0.950 no
